data_7133036
loop_
_publ_author_name
'Rivera, Mario E.'
'Li, Lei'
'Kolisetti, Aditya'
'Chi, Nina'
'Dai, Mingji'

_publ_section_title
;
 9-Step synthesis of (-)-larikaempferic acid methyl ester enabled by
 skeletal rearrangement.
;
_journal_issue 56
_journal_name_full 'Chemical communications (Cambridge, England)'
_journal_page_first 7164
_journal_page_last 7167
_journal_paper_doi 10.1039/d4cc01462f
_journal_volume 60
_journal_year 2024
_chemical_absolute_configuration ad
_chemical_formula_moiety 'C21 H34 O4'
_chemical_formula_sum 'C21 H34 O4'
_chemical_formula_weight 350.502
_space_group_crystal_system monoclinic
_space_group_IT_number 5
_space_group_name_Hall 'I 2y'
_space_group_name_H-M_alt 'I 1 2 1'
_symmetry_Int_Tables_number 5
_atom_sites_solution_primary dual
_audit_creation_date 2024-01-17
_audit_creation_method
;
Olex2 1.5-alpha
(compiled 2023.11.24 svn.r209d9fb2 for OlexSys, GUI svn.r6869)
;
_audit_update_record
;
2024-01-17 deposited with the CCDC.	2024-05-08 downloaded from the CCDC.
;
_cell_angle_alpha 90
_cell_angle_beta 107.026(1)
_cell_angle_gamma 90
_cell_formula_units_Z 8
_cell_length_a 20.0209(2)
_cell_length_b 6.9482(1)
_cell_length_c 29.3036(2)
_cell_measurement_reflns_used 18479
_cell_measurement_temperature 100.02(10)
_cell_measurement_theta_max 72.4140
_cell_measurement_theta_min 3.1370
_cell_volume 3897.74(8)
_computing_cell_refinement 'CrysAlisPro 1.171.42.58a (Rigaku OD, 2022)'
_computing_data_collection 'CrysAlisPro 1.171.42.58a (Rigaku OD, 2022)'
_computing_data_reduction 'CrysAlisPro 1.171.42.58a (Rigaku OD, 2022)'
_computing_molecular_graphics 'Olex2 1.5-alpha (Dolomanov et al., 2009)'
_computing_publication_material 'Olex2 1.5-alpha (Dolomanov et al., 2009)'
_computing_structure_refinement 'olex2.refine 1.5-alpha (Bourhis et al., 2015)'
_computing_structure_solution 'SHELXT 2018/2 (Sheldrick, 2018)'
_diffrn_ambient_environment N~2~
_diffrn_ambient_temperature 100.02(10)
_diffrn_detector 'Hybrid Pixel Array Detector'
_diffrn_detector_area_resol_mean 10.0000
_diffrn_detector_type HyPix
_diffrn_measured_fraction_theta_full 0.9951
_diffrn_measured_fraction_theta_max 0.9449
_diffrn_measurement_details
;
List of Runs (angles in degrees, time in seconds):

  # Type    Start    End  Width  t~exp~   \w     \q     \k     \f   Frames
#--------------------------------------------------------------------------
  1  \w    -58.00 -19.00   0.50    0.50    --  -91.75  57.00   0.00   78
  2  \w    -63.00 -21.00   0.50    0.50    --  -91.75  57.00 -30.00   84
  3  \w    -64.00 -26.00   0.50    0.50    --  -91.75  57.00 -60.00   76
  4  \w    -44.00 -18.00   0.50    0.50    --  -91.75  38.00 -90.00   52
  5  \w    -65.00 -20.00   0.50    0.50    --  -91.75  57.00 -90.00   90
  6  \w    -20.00  27.00   0.50    0.25    --  -47.44  18.00-174.00   94
  7  \w    -30.00  21.00   0.50    0.25    --  -47.44  19.00 -30.00  102
  8  \w   -103.00 -77.00   0.50    0.50    --  -91.75 -18.00  17.00   52
  9  \w    -94.00 -68.00   0.50    0.50    --  -91.75 -77.00 -60.00   52
 10  \w    -93.00 -68.00   0.50    0.50    --  -91.75 -77.00 -30.00   50
 11  \w    -95.00 -69.00   0.50    0.50    --  -91.75 -77.00   0.00   52
 12  \w   -164.00 -99.00   0.50    0.50    --  -91.75 -77.00 -30.00  130
 13  \w   -146.00-120.00   0.50    0.50    --  -91.75 -77.00 -60.00   52
 14  \w   -143.00-118.00   0.50    0.50    --  -91.75 -74.00-104.29   50
 15  \w   -155.00-119.00   0.50    0.50    --  -91.75 -72.00-143.88   72
 16  \w   -164.00 -68.00   0.50    0.50    --  -91.75 -77.00-120.00  192
 17  \w    -96.00 -70.00   0.50    0.50    --  -91.75 -72.00-143.88   52
 18  \w    -94.00 -69.00   0.50    0.50    --  -91.75 -77.00 -90.00   50
 19  \w    -94.00 -69.00   0.50    0.50    --  -91.75 -74.00-104.29   50
 20  \w   -113.00 -75.00   0.50    0.50    --  -91.75 -67.00-123.88   76
 21  \w    -97.00 -72.00   0.50    0.50    --  -91.75 -66.00-121.93   50
 22  \w    -98.00 -73.00   0.50    0.50    --  -91.75 -64.00-146.34   50
 23  \w   -100.00 -75.00   0.50    0.50    --  -91.75 -64.00 -65.34   50
 24  \w    -97.00 -72.00   0.50    0.50    --  -91.75 -67.00 -38.76   50
 25  \w    -98.00 -73.00   0.50    0.50    --  -91.75 -64.00 -35.53   50
 26  \w    -95.00 -70.00   0.50    0.50    --  -91.75 -71.00 -19.59   50
 27  \w   -103.00 -77.00   0.50    0.50    --  -91.75 -59.00 -63.55   52
 28  \w    -98.00 -73.00   0.50    0.50    --  -91.75 -63.00 -96.52   50
 29  \w   -101.00 -76.00   0.50    0.50    --  -91.75 -58.00 -94.61   50
 30  \w   -101.00 -76.00   0.50    0.50    --  -91.75 -59.00 -68.95   50
 31  \w   -100.00 -75.00   0.50    0.50    --  -91.75 -58.00 -79.70   50
 32  \w   -162.00 -77.00   0.50    0.50    --  -91.75 -58.00 -98.91  170
 33  \w   -164.00-139.00   0.50    0.50    --  -91.75 -59.00 -63.55   50
 34  \w   -148.00-122.00   0.50    0.50    --  -91.75 -59.00 -68.95   52
 35  \w   -164.00-129.00   0.50    0.50    --  -91.75 -67.00 -38.76   70
 36  \w   -147.00 -76.00   0.50    0.50    --  -91.75 -52.00 -30.19  142
 37  \w   -102.00 -77.00   0.50    0.50    --  -91.75 -47.00 -76.92   50
 38  \w   -137.00-111.00   0.50    0.50    --  -91.75 -18.00  17.00   52
 39  \w   -121.00 -36.00   0.50    0.25    --  -47.44 -18.00  17.00  170
 40  \w    -66.00 -24.00   0.50    0.25    --  -47.44 -77.00 -60.00   84
 41  \w    -66.00 -25.00   0.50    0.25    --  -47.44 -77.00 -90.00   82
 42  \w    -54.00 -27.00   0.50    0.25    --  -47.44 -77.00-150.00   54
 43  \w    -69.00 -39.00   0.50    0.25    --  -47.44 -38.00 -60.00   60
 44  \w     31.00  57.00   0.50    0.25    --   47.44  57.00-120.00   52
 45  \w     54.00 103.00   0.50    0.25    --   47.44  18.00-174.00   98
 46  \w     92.00 130.00   0.50    0.50    --   99.41  18.00-174.00   76
 47  \w     29.00  93.00   0.50    0.50    --   99.41 -77.00-180.00  128
 48  \w    -19.00  11.00   0.50    0.25    --   47.44 -19.00-120.00   60
 49  \w     78.00 104.00   0.50    0.50    --   99.41 -99.00 -60.00   52
 50  \w     27.00  65.00   0.50    0.50    --   99.41 -57.00  90.00   76
 51  \w     -7.00  18.00   0.50    0.25    --   47.44 -18.00  17.00   50
;
_diffrn_measurement_device 'four-circle diffractometer'
_diffrn_measurement_device_type 'XtaLAB Synergy, Dualflex, HyPix'
_diffrn_measurement_method '\w scans'
_diffrn_orient_matrix_type 'CrysAlisPro convention (1999,Acta A55,543-557)'
_diffrn_orient_matrix_UB_11 0.0743808000
_diffrn_orient_matrix_UB_12 0.0102851000
_diffrn_orient_matrix_UB_13 -0.0050980000
_diffrn_orient_matrix_UB_21 -0.0289094000
_diffrn_orient_matrix_UB_22 -0.0523950000
_diffrn_orient_matrix_UB_23 -0.0532571000
_diffrn_orient_matrix_UB_31 -0.0106284000
_diffrn_orient_matrix_UB_32 0.2150949000
_diffrn_orient_matrix_UB_33 -0.0126807000
_diffrn_radiation_monochromator mirror
_diffrn_radiation_probe x-ray
_diffrn_radiation_type 'Cu K\a'
_diffrn_radiation_wavelength 1.54184
_diffrn_reflns_av_R_equivalents 0.0421
_diffrn_reflns_av_unetI/netI 0.0357
_diffrn_reflns_Laue_measured_fraction_full 0.9951
_diffrn_reflns_Laue_measured_fraction_max 0.9449
_diffrn_reflns_limit_h_max 24
_diffrn_reflns_limit_h_min -24
_diffrn_reflns_limit_k_max 8
_diffrn_reflns_limit_k_min -7
_diffrn_reflns_limit_l_max 35
_diffrn_reflns_limit_l_min -35
_diffrn_reflns_number 27039
_diffrn_reflns_point_group_measured_fraction_full 0.9682
_diffrn_reflns_point_group_measured_fraction_max 0.9065
_diffrn_reflns_theta_full 67.6840
_diffrn_reflns_theta_max 72.49
_diffrn_reflns_theta_min 3.15
_diffrn_source 'micro-focus sealed X-ray tube'
_diffrn_source_type 'PhotonJet (Cu) X-ray Source'
_exptl_absorpt_coefficient_mu 0.642
_exptl_absorpt_correction_T_max 1.000
_exptl_absorpt_correction_T_min 0.651
_exptl_absorpt_correction_type gaussian
_exptl_absorpt_process_details
;
CrysAlisPro 1.171.42.58a (Rigaku Oxford Diffraction, 2022)
Numerical absorption correction based on gaussian integration over
a multifaceted crystal model
Empirical absorption correction using spherical harmonics,
implemented in SCALE3 ABSPACK scaling algorithm.
;
_exptl_crystal_colour colourless
_exptl_crystal_colour_primary colourless
_exptl_crystal_density_diffrn 1.195
_exptl_crystal_description needle
_exptl_crystal_F_000 1540.902
_exptl_crystal_recrystallization_method 'The material was recrystallised from --- by as supplied'
_exptl_crystal_size_max 0.3
_exptl_crystal_size_mid 0.232
_exptl_crystal_size_min 0.19
_refine_diff_density_max 0.1021
_refine_diff_density_min -0.1197
_refine_diff_density_rms 0.0252
_refine_ls_abs_structure_details 'Hooft, R.W.W., Straver, L.H., Spek, A.L. (2010). J. Appl. Cryst., 43, 665-668.'
_refine_ls_abs_structure_Flack -0.09(6)
_refine_ls_d_res_high 0.8084
_refine_ls_d_res_low 14.0107
_refine_ls_goodness_of_fit_ref 1.0913
_refine_ls_hydrogen_treatment refall
_refine_ls_matrix_type full
_refine_ls_number_constraints 0
_refine_ls_number_parameters 1063
_refine_ls_number_reflns 7025
_refine_ls_number_restraints 1099
_refine_ls_restrained_S_all 1.0029
_refine_ls_R_factor_all 0.0257
_refine_ls_R_factor_gt 0.0250
_refine_ls_shift/su_max -0.0010
_refine_ls_shift/su_mean 0.0001
_refine_ls_structure_factor_coef Fsqd
_refine_ls_weighting_details 'w=1/[\s^2^(Fo^2^)+(0.0287P)^2^+0.1256P] where P=(Fo^2^+2Fc^2^)/3'
_refine_ls_weighting_scheme calc
_refine_ls_wR_factor_gt 0.0589
_refine_ls_wR_factor_ref 0.0593
_reflns_Friedel_coverage 0.861
_reflns_limit_h_max 23
_reflns_limit_h_min -24
_reflns_limit_k_max 8
_reflns_limit_k_min -7
_reflns_limit_l_max 35
_reflns_limit_l_min -35
_reflns_number_gt 6841
_reflns_number_total 7025
_reflns_threshold_expression I>=2u(I)
_cod_data_source_file d4cc01462f2.cif
_cod_data_source_block MER-2022-137-3
_cod_depositor_comments 'Adding full bibliography for 7133034--7133036.cif.'
_cod_original_sg_symbol_Hall ' I 2y'
_cod_database_code 7133036
_chemical_oxdiff_formula 'C168  H272  O32  '
_olex2_refinement_description
;
1. Rigid body (RIGU) restrains
 O2', O1', C1', H1', C10', C2', C8', C11', H10a, H10b, C3', C7', C14', C9',
 H8', C21', C12', H11a, H11b, C4', H3', C6', H7'a, H7'b, H14a, H14b, H14c, H9'a,
  H9'b, C13', C18', H12', C15', C5', C16', H6'a, H6'b, H13a, H13b, C19', C20',
 H18', H15a, H15b, H15c, H5'a, H5'b, O3', O4', H19a, H19b, H19c, H20a, H20b,
 H20c, C17', H17a, H17b, H17c
 with sigma for 1-2 distances of 0.002 and sigma for 1-3 distances of 0.004
 C16, O1, C1, H1, C2, C10, C8, C3, C7, C14, C11, H10c, H10d, H8, C9, C21, C4,
 H3, C6, H7a, H7b, H14d, H14e, H14f, C12, H11c, H11d, H9a, H9b, O2, C13, C5,
 C15, H6a, H6b, C18, H12, H13c, H13d, H5a, H5b, H15d, H15e, H15f, O4, O3, C19,
 C20, H18, C17, H19d, H19e, H19f, H20d, H20e, H20f, H17d, H17e, H17f
 with sigma for 1-2 distances of 0.002 and sigma for 1-3 distances of 0.004
;
_olex2_refine_details
;
Refinement using NoSpherA2, an implementation of
NOn-SPHERical Atom-form-factors in Olex2.
Please cite:
F. Kleemiss et al. Chem. Sci. DOI 10.1039/D0SC05526C - 2021
NoSpherA2 implementation of HAR makes use of
tailor-made aspherical atomic form factors calculated
on-the-fly from a Hirshfeld-partitioned electron density (ED) - not from
spherical-atom form factors.

The ED is calculated from a gaussian basis set single determinant SCF
wavefunction - either Hartree-Fock or DFT using selected funtionals
 - for a fragment of the crystal.
This fragment can be embedded in an electrostatic crystal field by employing cluster charges
or modelled using implicit solvation models, depending on the software used.
The following options were used:
   SOFTWARE:       ORCA 5.0
   PARTITIONING:   NoSpherA2
   INT ACCURACY:   Normal
   METHOD:         PBE
   BASIS SET:      def2-SVP
   CHARGE:         0
   MULTIPLICITY:   1
   SOLVATION:      Ethanol
   DATE:           2022-09-09_15-21-08
;
_olex2_diffrn_ambient_temperature_device 'Oxford Cryosystems'
_olex2_exptl_crystal_mounting_method 'The crystal was mounted on a loop with paratone'
_olex2_submission_special_instructions 'No special instructions were received'
_oxdiff_exptl_absorpt_empirical_details
;
Empirical correction (ABSPACK) includes:
- Absorption correction using spherical harmonics
- Frame scaling
;
_oxdiff_exptl_absorpt_empirical_full_max 1.226
_oxdiff_exptl_absorpt_empirical_full_min 0.838

loop_
_space_group_symop_id
_space_group_symop_operation_xyz
1 x,y,z
2 -x,y,-z
3 x+1/2,y+1/2,z+1/2
4 -x+1/2,y+1/2,-z+1/2

loop_
_atom_site_label
_atom_site_type_symbol
_atom_site_fract_x
_atom_site_fract_y
_atom_site_fract_z
_atom_site_U_iso_or_equiv
_atom_site_adp_type
_atom_site_occupancy
_atom_site_refinement_flags_posn
_atom_site_refinement_flags_adp
O1' O 0.67475(4) 0.98270(11) 0.71079(2) 0.01771(15) Uani 1.000000 . U
O1 O 0.31221(4) 0.01467(11) 0.72677(2) 0.01866(16) Uani 1.000000 . U
O2' O 0.61460(4) 0.34591(12) 0.71367(3) 0.02606(17) Uani 1.000000 . U
O3' O 0.73868(4) 0.74450(13) 0.52813(2) 0.02652(18) Uani 1.000000 . U
O4 O 0.15110(4) 0.25647(13) 0.59436(3) 0.02725(19) Uani 1.000000 . U
O2 O 0.37966(4) 0.64947(12) 0.74478(3) 0.02802(18) Uani 1.000000 . U
O4' O 0.78731(4) 0.73036(12) 0.60704(2) 0.02361(17) Uani 1.000000 . U
O3 O 0.16786(4) 0.31405(14) 0.52391(3) 0.0338(2) Uani 1.000000 . U
C1 C 0.35709(5) 0.17081(15) 0.72333(3) 0.0154(2) Uani 1.000000 . U
C16' C 0.73572(5) 0.73647(16) 0.57348(3) 0.0186(2) Uani 1.000000 . U
C1' C 0.62690(5) 0.82520(15) 0.69700(3) 0.0153(2) Uani 1.000000 . U
C21' C 0.64619(5) 0.48581(16) 0.73454(4) 0.0197(2) Uani 1.000000 . U
C10' C 0.57187(5) 0.84475(16) 0.72371(3) 0.0179(2) Uani 1.000000 . U
C2 C 0.36479(5) 0.18074(15) 0.67136(3) 0.0162(2) Uani 1.000000 . U
C13' C 0.65829(6) 0.51048(17) 0.78767(4) 0.0229(2) Uani 1.000000 . U
C21 C 0.35482(5) 0.51017(16) 0.75934(4) 0.0203(2) Uani 1.000000 . U
C5 C 0.29052(6) 0.07571(18) 0.57019(4) 0.0228(2) Uani 1.000000 . U
C3 C 0.29034(5) 0.25271(16) 0.64453(3) 0.0171(2) Uani 1.000000 . U
C3' C 0.66295(5) 0.75075(16) 0.62882(3) 0.0168(2) Uani 1.000000 . U
C2' C 0.59637(5) 0.81722(15) 0.64101(3) 0.0161(2) Uani 1.000000 . U
C10 C 0.42589(5) 0.14832(16) 0.76344(3) 0.0179(2) Uani 1.000000 . U
C11' C 0.60091(5) 0.84221(16) 0.77848(3) 0.0184(2) Uani 1.000000 . U
C12' C 0.60335(5) 0.63998(16) 0.79976(3) 0.0184(2) Uani 1.000000 . U
C11 C 0.41816(6) 0.14971(17) 0.81427(4) 0.0197(2) Uani 1.000000 . U
C5' C 0.62788(6) 0.93261(17) 0.55142(4) 0.0220(2) Uani 1.000000 . U
C8' C 0.67449(5) 0.64077(16) 0.70881(3) 0.0170(2) Uani 1.000000 . U
C18' C 0.61403(6) 0.63891(17) 0.85423(4) 0.0213(2) Uani 1.000000 . U
C13 C 0.36451(6) 0.48433(18) 0.81207(4) 0.0235(2) Uani 1.000000 . U
C7 C 0.37675(6) -0.01246(17) 0.65005(4) 0.0204(2) Uani 1.000000 . U
C9 C 0.28050(6) 0.42562(16) 0.67419(4) 0.0210(2) Uani 1.000000 . U
C7' C 0.57238(6) 1.01079(16) 0.61696(3) 0.0197(2) Uani 1.000000 . U
C6 C 0.36472(6) 0.00640(18) 0.59578(4) 0.0237(2) Uani 1.000000 . U
C14' C 0.53565(6) 0.67181(17) 0.62713(4) 0.0211(2) Uani 1.000000 . U
C18 C 0.43656(5) 0.35167(18) 0.89123(3) 0.0223(2) Uani 1.000000 . U
C16 C 0.19089(5) 0.27970(16) 0.57122(3) 0.0206(2) Uani 1.000000 . U
C12 C 0.42586(5) 0.35118(16) 0.83666(3) 0.0181(2) Uani 1.000000 . U
C6' C 0.56113(6) 0.99498(18) 0.56291(4) 0.0234(2) Uani 1.000000 . U
C15' C 0.62182(6) 0.56514(19) 0.54793(4) 0.0271(3) Uani 1.000000 . U
C4' C 0.65993(5) 0.74088(17) 0.57568(3) 0.0185(2) Uani 1.000000 . U
C9' C 0.68692(6) 0.57583(16) 0.66137(4) 0.0202(2) Uani 1.000000 . U
C19 C 0.50511(6) 0.2545(2) 0.91847(4) 0.0305(3) Uani 1.000000 . U
C8 C 0.31350(5) 0.35650(16) 0.72603(3) 0.0174(2) Uani 1.000000 . U
C4 C 0.27081(5) 0.26903(17) 0.58979(3) 0.0199(2) Uani 1.000000 . U
C19' C 0.55519(7) 0.7473(2) 0.86665(4) 0.0281(3) Uani 1.000000 . U
C17' C 0.80814(6) 0.7506(2) 0.52372(4) 0.0285(3) Uani 1.000000 . U
C20 C 0.37596(6) 0.2639(2) 0.90563(4) 0.0287(3) Uani 1.000000 . U
C20' C 0.68487(6) 0.71777(19) 0.88382(4) 0.0276(3) Uani 1.000000 . U
C14 C 0.42427(6) 0.32052(17) 0.67085(4) 0.0218(2) Uani 1.000000 . U
C15 C 0.30206(7) 0.44200(19) 0.57058(4) 0.0276(3) Uani 1.000000 . U
C17 C 0.09327(7) 0.3168(2) 0.50411(5) 0.0383(3) Uani 1.000000 . U
H11a H 0.5666(6) 0.9346(19) 0.7925(4) 0.029(3) Uani 1.000000 . U
H15a H 0.6401(8) 0.434(2) 0.5655(5) 0.046(3) Uani 1.000000 . U
H12 H 0.4737(6) 0.4187(19) 0.8314(4) 0.026(3) Uani 1.000000 . U
H10a H 0.5315(6) 0.735(2) 0.7124(4) 0.034(3) Uani 1.000000 . U
H10c H 0.4482(7) 0.012(2) 0.7565(4) 0.033(3) Uani 1.000000 . U
H17d H 0.0744(7) 0.182(3) 0.5066(5) 0.050(3) Uani 1.000000 . U
H10d H 0.4644(6) 0.261(2) 0.7608(4) 0.031(3) Uani 1.000000 . U
H19a H 0.5621(7) 0.903(2) 0.8688(4) 0.033(3) Uani 1.000000 . U
H12' H 0.5517(6) 0.5703(19) 0.7845(4) 0.030(3) Uani 1.000000 . U
H9'a H 0.7411(7) 0.534(2) 0.6646(4) 0.033(3) Uani 1.000000 . U
H18 H 0.4402(6) 0.504(2) 0.9014(4) 0.035(2) Uani 1.000000 . U
H1' H 0.6496(8) 1.100(2) 0.7121(5) 0.033(3) Uani 1.000000 . U
H13a H 0.7114(7) 0.576(2) 0.8038(4) 0.035(3) Uani 1.000000 . U
H6'a H 0.5186(7) 0.892(2) 0.5466(4) 0.032(3) Uani 1.000000 . U
H18' H 0.6122(6) 0.489(2) 0.8644(4) 0.034(2) Uani 1.000000 . U
H5a H 0.2532(7) -0.033(2) 0.5754(4) 0.033(3) Uani 1.000000 . U
H8 H 0.2717(6) 0.3020(19) 0.7405(4) 0.026(2) Uani 1.000000 . U
H7'a H 0.5234(6) 1.067(2) 0.6244(4) 0.033(3) Uani 1.000000 . U
H15b H 0.5649(8) 0.576(3) 0.5436(5) 0.052(3) Uani 1.000000 . U
H13b H 0.6553(7) 0.364(2) 0.8018(5) 0.041(3) Uani 1.000000 . U
H8' H 0.7237(6) 0.6866(19) 0.7345(4) 0.029(2) Uani 1.000000 . U
H7a H 0.3397(6) -0.125(2) 0.6571(4) 0.032(3) Uani 1.000000 . U
H10b H 0.5449(7) 0.982(2) 0.7132(4) 0.033(3) Uani 1.000000 . U
H6a H 0.3723(7) -0.136(2) 0.5809(4) 0.036(3) Uani 1.000000 . U
H3 H 0.2556(6) 0.1368(19) 0.6516(4) 0.028(2) Uani 1.000000 . U
H11c H 0.3685(7) 0.079(2) 0.8152(4) 0.034(3) Uani 1.000000 . U
H14a H 0.4911(6) 0.727(2) 0.6368(4) 0.038(3) Uani 1.000000 . U
H19d H 0.5172(7) 0.281(2) 0.9568(4) 0.048(3) Uani 1.000000 . U
H14d H 0.4741(6) 0.264(2) 0.6926(4) 0.038(3) Uani 1.000000 . U
H20d H 0.3745(8) 0.118(2) 0.8977(5) 0.046(3) Uani 1.000000 . U
H1 H 0.3379(8) -0.096(2) 0.7320(6) 0.046(4) Uani 1.000000 . U
H20a H 0.6911(7) 0.710(2) 0.9211(4) 0.048(3) Uani 1.000000 . U
H11d H 0.4592(7) 0.057(2) 0.8374(4) 0.037(3) Uani 1.000000 . U
H19e H 0.5488(7) 0.302(3) 0.9073(5) 0.051(3) Uani 1.000000 . U
H5'a H 0.6181(7) 0.923(2) 0.5133(4) 0.038(3) Uani 1.000000 . U
H15c H 0.6302(7) 0.554(2) 0.5136(5) 0.047(3) Uani 1.000000 . U
H7b H 0.4278(6) -0.069(2) 0.6682(4) 0.032(3) Uani 1.000000 . U
H14b H 0.5170(6) 0.645(2) 0.5897(4) 0.036(3) Uani 1.000000 . U
H17a H 0.8024(7) 0.741(2) 0.4868(4) 0.051(3) Uani 1.000000 . U
H15d H 0.3556(7) 0.432(2) 0.5791(5) 0.046(3) Uani 1.000000 . U
H9a H 0.2243(6) 0.464(2) 0.6676(4) 0.033(3) Uani 1.000000 . U
H19b H 0.5495(8) 0.704(2) 0.9007(5) 0.051(3) Uani 1.000000 . U
H11b H 0.6523(7) 0.916(2) 0.7879(5) 0.040(3) Uani 1.000000 . U
H20e H 0.3864(7) 0.274(2) 0.9446(4) 0.048(3) Uani 1.000000 . U
H17e H 0.0839(8) 0.360(3) 0.4681(5) 0.063(3) Uani 1.000000 . U
H20f H 0.3278(7) 0.341(3) 0.8897(5) 0.050(3) Uani 1.000000 . U
H3' H 0.7012(6) 0.8698(19) 0.6432(4) 0.029(2) Uani 1.000000 . U
H14e H 0.4184(7) 0.458(2) 0.6852(5) 0.042(3) Uani 1.000000 . U
H9b H 0.3084(6) 0.5543(19) 0.6669(4) 0.029(2) Uani 1.000000 . U
H5'b H 0.6680(7) 1.051(2) 0.5637(4) 0.036(3) Uani 1.000000 . U
H17b H 0.8388(7) 0.635(2) 0.5433(5) 0.045(3) Uani 1.000000 . U
H7'b H 0.6135(6) 1.1197(19) 0.6314(4) 0.034(3) Uani 1.000000 . U
H13c H 0.3176(7) 0.423(2) 0.8165(4) 0.033(3) Uani 1.000000 . U
H14c H 0.5505(7) 0.536(2) 0.6448(5) 0.039(3) Uani 1.000000 . U
H15e H 0.2790(8) 0.456(2) 0.5318(5) 0.045(3) Uani 1.000000 . U
H9'b H 0.6552(7) 0.446(2) 0.6478(4) 0.034(3) Uani 1.000000 . U
H20b H 0.7268(7) 0.636(2) 0.8770(5) 0.041(3) Uani 1.000000 . U
H20c H 0.6885(7) 0.863(2) 0.8765(5) 0.043(3) Uani 1.000000 . U
H19f H 0.5014(8) 0.100(3) 0.9143(5) 0.046(3) Uani 1.000000 . U
H19c H 0.5047(7) 0.722(2) 0.8398(5) 0.045(3) Uani 1.000000 . U
H15f H 0.2891(8) 0.580(2) 0.5840(5) 0.041(3) Uani 1.000000 . U
H6b H 0.4031(7) 0.107(2) 0.5891(4) 0.038(3) Uani 1.000000 . U
H17c H 0.8334(8) 0.889(2) 0.5364(6) 0.054(3) Uani 1.000000 . U
H13d H 0.3751(7) 0.627(2) 0.8293(4) 0.038(3) Uani 1.000000 . U
H6'b H 0.5454(8) 1.142(2) 0.5458(5) 0.040(3) Uani 1.000000 . U
H5b H 0.2825(7) 0.082(2) 0.5315(4) 0.042(3) Uani 1.000000 . U
H17f H 0.0659(8) 0.415(3) 0.5230(5) 0.053(3) Uani 1.000000 . U
H14f H 0.4304(7) 0.346(2) 0.6358(4) 0.046(3) Uani 1.000000 . U

loop_
_atom_site_aniso_label
_atom_site_aniso_U_11
_atom_site_aniso_U_22
_atom_site_aniso_U_33
_atom_site_aniso_U_12
_atom_site_aniso_U_13
_atom_site_aniso_U_23
O1' 0.0174(4) 0.0169(4) 0.0186(4) -0.0015(3) 0.0050(3) -0.0019(3)
O1 0.0178(4) 0.0192(5) 0.0201(4) -0.0004(3) 0.0073(3) 0.0029(3)
O2' 0.0338(4) 0.0167(4) 0.0314(4) -0.0006(3) 0.0155(3) -0.0014(3)
O3' 0.0215(4) 0.0435(5) 0.0157(3) -0.0008(3) 0.0072(3) -0.0020(3)
O4 0.0176(4) 0.0417(5) 0.0218(4) 0.0005(3) 0.0049(3) 0.0069(3)
O2 0.0370(4) 0.0177(4) 0.0268(4) -0.0012(3) 0.0053(3) 0.0014(3)
O4' 0.0193(4) 0.0348(5) 0.0169(3) 0.0001(3) 0.0057(3) -0.0007(3)
O3 0.0257(4) 0.0565(6) 0.0169(3) 0.0003(4) 0.0027(3) 0.0062(4)
C1 0.0150(5) 0.0169(5) 0.0150(4) 0.0014(4) 0.0058(3) 0.0020(3)
C16' 0.0187(5) 0.0225(6) 0.0159(4) 0.0003(4) 0.0071(3) -0.0029(4)
C1' 0.0153(5) 0.0159(5) 0.0151(4) 0.0003(4) 0.0055(3) -0.0014(4)
C21' 0.0232(5) 0.0161(6) 0.0229(5) 0.0042(4) 0.0115(4) 0.0007(4)
C10' 0.0173(5) 0.0196(6) 0.0179(5) 0.0020(4) 0.0067(4) -0.0007(4)
C2 0.0149(5) 0.0189(6) 0.0160(4) 0.0012(4) 0.0062(3) 0.0017(4)
C13' 0.0270(6) 0.0231(7) 0.0212(5) 0.0080(5) 0.0112(4) 0.0042(4)
C21 0.0227(5) 0.0171(6) 0.0199(5) 0.0050(4) 0.0043(4) 0.0003(4)
C5 0.0226(6) 0.0290(6) 0.0179(5) 0.0026(4) 0.0075(4) 0.0000(4)
C3 0.0176(5) 0.0184(5) 0.0158(4) 0.0019(4) 0.0056(3) 0.0026(4)
C3' 0.0173(5) 0.0180(5) 0.0158(4) 0.0013(4) 0.0061(3) -0.0019(4)
C2' 0.0167(5) 0.0161(5) 0.0157(4) 0.0012(4) 0.0050(3) -0.0023(4)
C10 0.0163(5) 0.0204(6) 0.0171(5) 0.0026(4) 0.0052(4) 0.0008(4)
C11' 0.0207(5) 0.0184(6) 0.0175(5) 0.0023(4) 0.0076(4) -0.0009(4)
C12' 0.0192(5) 0.0193(6) 0.0182(5) 0.0009(4) 0.0076(4) -0.0004(4)
C11 0.0219(5) 0.0208(6) 0.0167(5) 0.0028(4) 0.0059(4) 0.0019(4)
C5' 0.0231(5) 0.0269(6) 0.0158(5) 0.0023(4) 0.0052(4) 0.0002(4)
C8' 0.0181(5) 0.0174(6) 0.0167(5) 0.0032(4) 0.0070(4) -0.0006(4)
C18' 0.0264(5) 0.0207(6) 0.0184(5) 0.0006(4) 0.0091(4) 0.0014(4)
C13 0.0266(6) 0.0248(7) 0.0183(5) 0.0065(5) 0.0053(4) -0.0014(4)
C7 0.0195(5) 0.0227(6) 0.0196(5) 0.0043(4) 0.0065(4) 0.0000(4)
C9 0.0228(6) 0.0213(6) 0.0180(5) 0.0059(4) 0.0047(4) 0.0023(4)
C7' 0.0208(5) 0.0214(6) 0.0168(5) 0.0038(4) 0.0054(4) 0.0013(4)
C6 0.0235(5) 0.0292(7) 0.0201(5) 0.0033(5) 0.0089(4) -0.0017(4)
C14' 0.0188(5) 0.0247(6) 0.0202(5) -0.0035(4) 0.0061(4) -0.0045(4)
C18 0.0240(5) 0.0260(6) 0.0175(5) 0.0007(4) 0.0071(4) -0.0010(4)
C16 0.0186(5) 0.0245(6) 0.0172(5) 0.0006(4) 0.0030(4) 0.0034(4)
C12 0.0173(5) 0.0199(6) 0.0173(5) 0.0006(4) 0.0056(4) 0.0001(4)
C6' 0.0224(5) 0.0291(7) 0.0179(5) 0.0040(5) 0.0046(4) 0.0011(4)
C15' 0.0280(6) 0.0317(7) 0.0232(6) -0.0084(5) 0.0101(5) -0.0110(5)
C4' 0.0180(5) 0.0223(6) 0.0158(4) -0.0013(4) 0.0061(3) -0.0035(4)
C9' 0.0238(6) 0.0193(6) 0.0204(5) 0.0059(4) 0.0110(4) -0.0001(4)
C19 0.0274(6) 0.0431(8) 0.0193(5) 0.0061(5) 0.0041(4) 0.0026(5)
C8 0.0182(5) 0.0175(6) 0.0172(5) 0.0030(4) 0.0062(4) 0.0009(4)
C4 0.0182(5) 0.0258(6) 0.0163(5) 0.0017(4) 0.0059(4) 0.0032(4)
C19' 0.0349(6) 0.0277(7) 0.0275(6) 0.0016(5) 0.0182(5) -0.0016(5)
C17' 0.0246(6) 0.0413(8) 0.0229(5) -0.0012(5) 0.0120(4) -0.0025(5)
C20 0.0288(6) 0.0353(8) 0.0255(6) -0.0015(5) 0.0132(5) 0.0013(5)
C20' 0.0301(6) 0.0303(8) 0.0209(5) -0.0020(5) 0.0052(4) 0.0011(5)
C14 0.0195(5) 0.0249(6) 0.0222(5) -0.0024(4) 0.0081(4) 0.0024(4)
C15 0.0266(7) 0.0318(7) 0.0241(6) -0.0027(5) 0.0069(5) 0.0079(5)
C17 0.0272(6) 0.0576(10) 0.0240(6) -0.0007(6) -0.0022(5) 0.0044(6)
H11a 0.036(5) 0.027(5) 0.027(5) 0.010(2) 0.016(2) 0.001(2)
H15a 0.055(7) 0.038(3) 0.046(5) -0.001(2) 0.017(3) -0.0026(18)
H12 0.023(3) 0.031(6) 0.027(5) -0.0043(18) 0.0118(18) -0.000(3)
H10a 0.030(4) 0.031(4) 0.039(5) -0.0079(19) 0.009(2) -0.005(2)
H10c 0.036(5) 0.028(3) 0.035(6) 0.0103(17) 0.011(3) -0.0026(18)
H17d 0.036(6) 0.060(3) 0.051(7) -0.0018(16) 0.008(3) 0.0053(17)
H10d 0.029(4) 0.032(4) 0.031(5) -0.008(2) 0.009(2) 0.002(2)
H19a 0.037(6) 0.030(2) 0.033(6) 0.0030(12) 0.013(3) -0.0007(12)
H12' 0.023(3) 0.025(5) 0.038(5) -0.0015(16) 0.0057(16) -0.000(3)
H9'a 0.027(2) 0.039(7) 0.035(6) 0.0124(15) 0.0151(15) 0.003(3)
H18 0.037(6) 0.030(2) 0.039(5) -0.0012(14) 0.014(3) -0.0072(13)
H1' 0.033(6) 0.025(3) 0.035(8) 0.0085(19) 0.001(4) -0.009(3)
H13a 0.034(3) 0.042(6) 0.030(5) -0.0000(17) 0.0119(16) 0.001(3)
H6'a 0.029(4) 0.036(5) 0.029(5) -0.001(2) 0.006(2) -0.004(2)
H18' 0.041(6) 0.023(2) 0.036(5) -0.0008(14) 0.010(3) 0.0061(13)
H5a 0.034(4) 0.037(4) 0.032(6) -0.005(2) 0.015(2) -0.002(2)
H8 0.024(3) 0.034(6) 0.023(5) -0.003(2) 0.0099(18) 0.001(3)
H7'a 0.029(3) 0.040(7) 0.034(6) 0.011(2) 0.0136(19) 0.002(3)
H15b 0.033(2) 0.063(8) 0.062(7) -0.0075(14) 0.0187(14) -0.011(4)
H13b 0.059(7) 0.028(3) 0.041(6) 0.0070(17) 0.022(3) 0.0103(15)
H8' 0.023(3) 0.034(6) 0.028(4) -0.0007(18) 0.0030(14) -0.003(2)
H7a 0.035(5) 0.029(5) 0.038(6) -0.003(2) 0.020(3) -0.004(2)
H10b 0.040(5) 0.027(3) 0.034(5) 0.0124(17) 0.013(3) 0.0038(18)
H6a 0.044(6) 0.034(3) 0.033(5) 0.0061(18) 0.014(3) -0.0069(17)
H3 0.030(4) 0.029(4) 0.028(5) -0.0069(19) 0.011(2) 0.003(2)
H11c 0.029(3) 0.040(6) 0.035(6) -0.0059(19) 0.0120(19) 0.002(3)
H14a 0.028(3) 0.049(7) 0.042(5) 0.002(2) 0.0162(19) -0.008(3)
H19d 0.056(7) 0.062(8) 0.023(2) 0.003(4) 0.0078(13) 0.0001(14)
H14d 0.025(3) 0.048(7) 0.038(5) 0.0033(18) 0.0079(16) 0.012(3)
H20d 0.061(7) 0.038(2) 0.047(6) -0.0035(13) 0.027(3) -0.0021(13)
H1 0.036(6) 0.027(3) 0.076(11) 0.0109(18) 0.021(4) 0.011(3)
H20a 0.061(7) 0.056(8) 0.025(2) -0.002(4) 0.0109(13) 0.0019(13)
H11d 0.035(4) 0.038(5) 0.036(5) 0.012(2) 0.005(2) 0.012(2)
H19e 0.038(4) 0.072(8) 0.047(6) 0.002(2) 0.017(2) 0.010(3)
H5'a 0.048(6) 0.048(7) 0.018(2) 0.001(3) 0.0086(12) -0.0006(12)
H15c 0.052(6) 0.064(8) 0.030(3) -0.011(4) 0.0204(17) -0.0145(19)
H7b 0.023(2) 0.036(6) 0.036(5) 0.0081(16) 0.0054(15) 0.004(3)
H14b 0.037(6) 0.047(7) 0.023(2) -0.008(3) 0.0069(12) -0.0083(12)
H17a 0.060(6) 0.070(8) 0.029(2) -0.004(4) 0.0204(13) -0.0045(13)
H15d 0.030(2) 0.049(7) 0.057(6) -0.0015(12) 0.0103(11) 0.011(3)
H9a 0.025(2) 0.047(7) 0.025(5) 0.0113(14) 0.0054(14) 0.002(3)
H19b 0.080(7) 0.047(7) 0.040(3) 0.008(4) 0.0370(19) 0.006(2)
H11b 0.031(3) 0.047(6) 0.042(6) -0.0112(18) 0.0105(18) -0.004(3)
H20e 0.060(7) 0.057(8) 0.029(2) 0.002(4) 0.0182(12) 0.0004(13)
H17e 0.057(7) 0.096(9) 0.031(2) 0.005(4) 0.0039(16) 0.0153(18)
H20f 0.038(3) 0.063(7) 0.052(6) 0.010(2) 0.017(2) 0.013(3)
H3' 0.032(4) 0.030(4) 0.025(5) -0.0101(19) 0.009(2) -0.007(2)
H14e 0.042(6) 0.033(3) 0.053(6) -0.0018(17) 0.019(3) -0.0077(17)
H9b 0.034(5) 0.026(3) 0.027(5) 0.0011(18) 0.008(3) 0.005(2)
H5'b 0.036(4) 0.037(4) 0.036(6) -0.007(2) 0.010(2) -0.006(2)
H17b 0.039(5) 0.054(4) 0.046(6) 0.007(2) 0.017(3) 0.009(2)
H7'b 0.031(4) 0.030(4) 0.038(5) -0.0038(19) 0.008(2) -0.004(2)
H13c 0.030(3) 0.035(6) 0.036(5) 0.0042(18) 0.0114(18) 0.001(3)
H14c 0.041(6) 0.033(3) 0.045(5) 0.0024(18) 0.015(3) 0.0070(17)
H15e 0.047(6) 0.056(7) 0.028(2) -0.003(3) 0.0063(12) 0.0108(12)
H9'b 0.038(5) 0.026(3) 0.041(6) -0.0011(18) 0.014(3) -0.006(2)
H20b 0.037(4) 0.047(6) 0.037(6) 0.004(2) 0.010(2) -0.003(3)
H20c 0.052(7) 0.033(2) 0.045(6) -0.0040(13) 0.014(3) 0.0040(13)
H19f 0.050(7) 0.046(2) 0.042(6) 0.0060(12) 0.011(3) 0.0012(12)
H19c 0.039(3) 0.060(7) 0.039(4) -0.0020(19) 0.0147(15) -0.005(3)
H15f 0.050(7) 0.037(3) 0.037(6) 0.0028(19) 0.012(3) 0.0051(18)
H6b 0.036(5) 0.043(5) 0.038(6) -0.005(2) 0.016(2) 0.002(3)
H17c 0.048(6) 0.051(3) 0.064(7) -0.0109(19) 0.019(3) -0.013(2)
H13d 0.051(6) 0.028(3) 0.032(5) 0.0053(17) 0.007(3) -0.0066(16)
H6'b 0.053(7) 0.034(3) 0.033(6) 0.0107(18) 0.010(3) 0.0077(17)
H5b 0.053(7) 0.053(7) 0.022(2) 0.002(3) 0.0124(12) 0.0008(12)
H17f 0.051(6) 0.064(6) 0.045(6) 0.005(3) 0.016(3) 0.004(3)
H14f 0.053(6) 0.060(8) 0.033(2) 0.002(4) 0.0223(16) 0.0096(18)

loop_
_atom_type_symbol
_atom_type_scat_dispersion_real
_atom_type_scat_dispersion_imag
_atom_type_scat_source
_atom_type_scat_dispersion_source
C 0.01788 0.00908 'NoSpherA2: Chem.Sci. 2021, DOI:10.1039/D0SC05526C' 'Brennan, Cowan, Rev. Sci. Instrum., 1992, 63, 850'
H 0.00000 0.00000 'NoSpherA2: Chem.Sci. 2021, DOI:10.1039/D0SC05526C' 'Brennan, Cowan, Rev. Sci. Instrum., 1992, 63, 850'
O 0.04960 0.03234 'NoSpherA2: Chem.Sci. 2021, DOI:10.1039/D0SC05526C' 'Brennan, Cowan, Rev. Sci. Instrum., 1992, 63, 850'

loop_
_exptl_crystal_face_index_h
_exptl_crystal_face_index_k
_exptl_crystal_face_index_l
_exptl_crystal_face_perp_dist
0 0 1 0.1000
0 0 -1 0.1000
1 0 1 0.1078
1 1 0 0.1482
13 0 -1 0.0950
-13 0 1 0.0950
12 0 -12 0.1111
-9 0 -9 0.0947
8 -3 -11 0.1463
-1 4 5 0.1349
-6 0 -14 0.0860
9 -3 -7 0.1322
-3 -1 19 0.1237
1 -1 17 0.1076
9 0 -17 0.1082
7 -4 -8 0.1466
0 1 -18 0.0938
7 -4 -1 0.1473
-13 1 10 0.1329

loop_
_geom_angle_atom_site_label_1
_geom_angle_atom_site_label_2
_geom_angle_atom_site_label_3
_geom_angle
_geom_angle_site_symmetry_1
_geom_angle_site_symmetry_3
_geom_angle_publ_flag
H1' O1' C1' 110.1(9) . . ?
H1 O1 C1 108.4(9) . . ?
C17' O3' C16' 114.43(8) . . ?
C17 O3 C16 114.85(9) . . ?
C2 C1 O1 110.02(8) . . ?
C10 C1 O1 108.07(8) . . ?
C10 C1 C2 115.12(8) . . ?
C8 C1 O1 104.44(7) . . ?
C8 C1 C2 103.03(8) . . ?
C8 C1 C10 115.59(8) . . ?
O4' C16' O3' 122.21(9) . . ?
C4' C16' O3' 111.66(8) . . ?
C4' C16' O4' 126.12(9) . . ?
C10' C1' O1' 108.03(8) . . ?
C2' C1' O1' 110.14(8) . . ?
C2' C1' C10' 114.66(8) . . ?
C8' C1' O1' 104.37(7) . . ?
C8' C1' C10' 116.05(8) . . ?
C8' C1' C2' 103.05(8) . . ?
C13' C21' O2' 120.56(10) . . ?
C8' C21' O2' 122.02(9) . . ?
C8' C21' C13' 117.42(9) . . ?
C11' C10' C1' 115.02(8) . . ?
H10a C10' C1' 111.2(7) . . ?
H10a C10' C11' 109.2(7) . . ?
H10b C10' C1' 107.6(7) . . ?
H10b C10' C11' 108.0(6) . . ?
H10b C10' H10a 105.3(10) . . ?
C3 C2 C1 98.76(7) . . ?
C7 C2 C1 115.31(8) . . ?
C7 C2 C3 108.57(8) . . ?
C14 C2 C1 109.36(8) . . ?
C14 C2 C3 115.03(9) . . ?
C14 C2 C7 109.62(8) . . ?
C12' C13' C21' 113.12(8) . . ?
H13a C13' C21' 108.9(6) . . ?
H13a C13' C12' 108.4(7) . . ?
H13b C13' C21' 105.7(7) . . ?
H13b C13' C12' 109.3(7) . . ?
H13b C13' H13a 111.4(10) . . ?
C13 C21 O2 120.56(10) . . ?
C8 C21 O2 122.27(9) . . ?
C8 C21 C13 117.17(9) . . ?
C4 C5 C6 113.87(9) . . ?
H5a C5 C6 108.5(7) . . ?
H5a C5 C4 106.5(7) . . ?
H5b C5 C6 110.1(8) . . ?
H5b C5 C4 111.9(8) . . ?
H5b C5 H5a 105.5(10) . . ?
C9 C3 C2 103.30(8) . . ?
C4 C3 C2 117.70(8) . . ?
C4 C3 C9 119.91(9) . . ?
H3 C3 C2 103.3(6) . . ?
H3 C3 C9 105.5(6) . . ?
H3 C3 C4 105.3(6) . . ?
C4' C3' C2' 117.68(8) . . ?
C9' C3' C2' 103.11(8) . . ?
C9' C3' C4' 120.38(9) . . ?
H3' C3' C2' 103.4(6) . . ?
H3' C3' C4' 103.4(6) . . ?
H3' C3' C9' 107.2(6) . . ?
C3' C2' C1' 98.81(7) . . ?
C7' C2' C1' 115.01(8) . . ?
C7' C2' C3' 109.36(8) . . ?
C14' C2' C1' 109.49(8) . . ?
C14' C2' C3' 114.17(9) . . ?
C14' C2' C7' 109.76(9) . . ?
C11 C10 C1 114.69(8) . . ?
H10c C10 C1 105.7(7) . . ?
H10c C10 C11 110.3(7) . . ?
H10d C10 C1 111.1(6) . . ?
H10d C10 C11 109.2(6) . . ?
H10d C10 H10c 105.5(10) . . ?
C12' C11' C10' 113.09(9) . . ?
H11a C11' C10' 107.2(6) . . ?
H11a C11' C12' 109.4(6) . . ?
H11b C11' C10' 107.1(7) . . ?
H11b C11' C12' 114.0(8) . . ?
H11b C11' H11a 105.7(10) . . ?
C11' C12' C13' 112.46(8) . . ?
C18' C12' C13' 110.01(8) . . ?
C18' C12' C11' 113.73(9) . . ?
H12' C12' C13' 107.2(7) . . ?
H12' C12' C11' 108.7(7) . . ?
H12' C12' C18' 104.1(6) . . ?
C12 C11 C10 113.13(9) . . ?
H11c C11 C10 111.2(6) . . ?
H11c C11 C12 111.8(7) . . ?
H11d C11 C10 108.7(7) . . ?
H11d C11 C12 107.9(7) . . ?
H11d C11 H11c 103.6(10) . . ?
C4' C5' C6' 114.24(9) . . ?
H5'a C5' C6' 109.9(7) . . ?
H5'a C5' C4' 110.1(8) . . ?
H5'b C5' C6' 107.9(7) . . ?
H5'b C5' C4' 108.5(7) . . ?
H5'b C5' H5'a 105.9(10) . . ?
C21' C8' C1' 113.42(8) . . ?
C9' C8' C1' 106.60(8) . . ?
C9' C8' C21' 114.89(9) . . ?
H8' C8' C1' 106.2(7) . . ?
H8' C8' C21' 104.9(6) . . ?
H8' C8' C9' 110.6(6) . . ?
C19' C18' C12' 111.09(9) . . ?
C20' C18' C12' 114.07(8) . . ?
C20' C18' C19' 109.84(9) . . ?
H18' C18' C12' 106.3(6) . . ?
H18' C18' C19' 108.5(6) . . ?
H18' C18' C20' 106.8(6) . . ?
C12 C13 C21 113.36(9) . . ?
H13c C13 C21 108.5(6) . . ?
H13c C13 C12 108.0(7) . . ?
H13d C13 C21 108.2(7) . . ?
H13d C13 C12 107.7(7) . . ?
H13d C13 H13c 111.1(10) . . ?
C6 C7 C2 110.52(9) . . ?
H7a C7 C2 110.0(6) . . ?
H7a C7 C6 109.4(6) . . ?
H7b C7 C2 111.1(7) . . ?
H7b C7 C6 112.2(7) . . ?
H7b C7 H7a 103.4(10) . . ?
C8 C9 C3 103.03(8) . . ?
H9a C9 C3 112.3(7) . . ?
H9a C9 C8 111.2(6) . . ?
H9b C9 C3 111.6(6) . . ?
H9b C9 C8 110.2(6) . . ?
H9b C9 H9a 108.5(10) . . ?
C6' C7' C2' 110.09(9) . . ?
H7'a C7' C2' 112.7(7) . . ?
H7'a C7' C6' 110.4(6) . . ?
H7'b C7' C2' 109.1(7) . . ?
H7'b C7' C6' 108.0(6) . . ?
H7'b C7' H7'a 106.4(10) . . ?
C7 C6 C5 111.57(8) . . ?
H6a C6 C5 108.2(7) . . ?
H6a C6 C7 109.4(7) . . ?
H6b C6 C5 109.9(7) . . ?
H6b C6 C7 109.4(7) . . ?
H6b C6 H6a 108.3(10) . . ?
H14a C14' C2' 110.1(8) . . ?
H14b C14' C2' 113.4(7) . . ?
H14b C14' H14a 105.4(9) . . ?
H14c C14' C2' 111.3(7) . . ?
H14c C14' H14a 108.7(10) . . ?
H14c C14' H14b 107.7(11) . . ?
C19 C18 C12 111.69(9) . . ?
C20 C18 C12 113.83(9) . . ?
C20 C18 C19 110.17(10) . . ?
H18 C18 C12 105.1(6) . . ?
H18 C18 C19 107.9(7) . . ?
H18 C18 C20 107.9(7) . . ?
O3 C16 O4 121.46(9) . . ?
C4 C16 O4 126.15(9) . . ?
C4 C16 O3 112.37(8) . . ?
C13 C12 C11 112.45(8) . . ?
C18 C12 C11 114.17(9) . . ?
C18 C12 C13 109.41(8) . . ?
H12 C12 C11 107.9(6) . . ?
H12 C12 C13 106.4(6) . . ?
H12 C12 C18 106.0(6) . . ?
C7' C6' C5' 111.86(9) . . ?
H6'a C6' C5' 109.4(7) . . ?
H6'a C6' C7' 110.7(6) . . ?
H6'b C6' C5' 107.6(7) . . ?
H6'b C6' C7' 109.2(7) . . ?
H6'b C6' H6'a 107.9(10) . . ?
H15a C15' C4' 112.3(8) . . ?
H15b C15' C4' 110.0(9) . . ?
H15b C15' H15a 107.9(12) . . ?
H15c C15' C4' 111.5(8) . . ?
H15c C15' H15a 105.5(12) . . ?
H15c C15' H15b 109.5(11) . . ?
C3' C4' C16' 107.20(8) . . ?
C5' C4' C16' 106.12(9) . . ?
C5' C4' C3' 108.18(8) . . ?
C15' C4' C16' 107.73(9) . . ?
C15' C4' C3' 115.81(9) . . ?
C15' C4' C5' 111.30(8) . . ?
C8' C9' C3' 102.96(8) . . ?
H9'a C9' C3' 112.7(7) . . ?
H9'a C9' C8' 114.5(6) . . ?
H9'b C9' C3' 112.3(7) . . ?
H9'b C9' C8' 109.4(6) . . ?
H9'b C9' H9'a 105.2(10) . . ?
H19d C19 C18 110.9(8) . . ?
H19e C19 C18 113.2(8) . . ?
H19e C19 H19d 107.8(11) . . ?
H19f C19 C18 111.0(8) . . ?
H19f C19 H19d 105.8(11) . . ?
H19f C19 H19e 107.9(13) . . ?
C21 C8 C1 113.80(8) . . ?
C9 C8 C1 106.82(8) . . ?
C9 C8 C21 114.16(9) . . ?
H8 C8 C1 103.3(7) . . ?
H8 C8 C21 109.0(6) . . ?
H8 C8 C9 109.2(6) . . ?
C3 C4 C5 107.84(9) . . ?
C16 C4 C5 105.17(9) . . ?
C16 C4 C3 107.06(8) . . ?
C15 C4 C5 111.44(8) . . ?
C15 C4 C3 115.66(9) . . ?
C15 C4 C16 109.07(9) . . ?
H19a C19' C18' 114.1(7) . . ?
H19b C19' C18' 112.4(8) . . ?
H19b C19' H19a 105.6(11) . . ?
H19c C19' C18' 111.3(7) . . ?
H19c C19' H19a 105.8(11) . . ?
H19c C19' H19b 107.2(11) . . ?
H17a C17' O3' 105.9(7) . . ?
H17b C17' O3' 110.4(8) . . ?
H17b C17' H17a 112.1(12) . . ?
H17c C17' O3' 110.9(8) . . ?
H17c C17' H17a 107.6(12) . . ?
H17c C17' H17b 109.8(11) . . ?
H20d C20 C18 107.6(8) . . ?
H20e C20 C18 109.6(8) . . ?
H20e C20 H20d 106.3(11) . . ?
H20f C20 C18 111.3(8) . . ?
H20f C20 H20d 115.2(13) . . ?
H20f C20 H20e 106.7(11) . . ?
H20a C20' C18' 112.0(8) . . ?
H20b C20' C18' 110.5(8) . . ?
H20b C20' H20a 107.4(11) . . ?
H20c C20' C18' 109.9(8) . . ?
H20c C20' H20a 105.6(11) . . ?
H20c C20' H20b 111.4(12) . . ?
H14d C14 C2 110.3(7) . . ?
H14e C14 C2 112.7(7) . . ?
H14e C14 H14d 106.2(11) . . ?
H14f C14 C2 114.4(8) . . ?
H14f C14 H14d 106.0(10) . . ?
H14f C14 H14e 106.8(12) . . ?
H15d C15 C4 111.3(8) . . ?
H15e C15 C4 110.9(8) . . ?
H15e C15 H15d 110.4(11) . . ?
H15f C15 C4 112.9(8) . . ?
H15f C15 H15d 108.3(12) . . ?
H15f C15 H15e 102.8(11) . . ?
H17d C17 O3 108.7(8) . . ?
H17e C17 O3 105.5(8) . . ?
H17e C17 H17d 111.8(13) . . ?
H17f C17 O3 114.3(8) . . ?
H17f C17 H17d 106.3(12) . . ?
H17f C17 H17e 110.4(13) . . ?

loop_
_geom_bond_atom_site_label_1
_geom_bond_atom_site_label_2
_geom_bond_distance
_geom_bond_site_symmetry_2
_geom_bond_publ_flag
O1' C1' 1.4325(12) . ?
O1' H1' 0.965(15) . y
O1 C1 1.4309(12) . ?
O1 H1 0.913(15) . y
O2' C21' 1.2216(14) . ?
O3' C16' 1.3486(11) . ?
O3' C17' 1.4345(13) . ?
O4 C16 1.1986(13) . ?
O2 C21 1.2208(14) . ?
O4' C16' 1.2003(12) . ?
O3 C16 1.3480(12) . ?
O3 C17 1.4353(15) . ?
C1 C2 1.5766(12) . ?
C1 C10 1.5346(13) . ?
C1 C8 1.5725(14) . ?
C16' C4' 1.5378(14) . ?
C1' C10' 1.5331(13) . ?
C1' C2' 1.5751(13) . ?
C1' C8' 1.5737(14) . ?
C21' C13' 1.5138(14) . ?
C21' C8' 1.5162(15) . ?
C10' C11' 1.5389(13) . ?
C10' H10a 1.090(13) . y
C10' H10b 1.096(13) . y
C2 C3 1.5505(13) . ?
C2 C7 1.5286(15) . ?
C2 C14 1.5401(14) . ?
C13' C12' 1.5404(14) . ?
C13' H13a 1.126(14) . y
C13' H13b 1.107(14) . y
C21 C13 1.5105(14) . ?
C21 C8 1.5181(15) . ?
C5 C6 1.5325(16) . ?
C5 C4 1.5565(16) . ?
C5 H5a 1.104(13) . y
C5 H5b 1.098(12) . y
C3 C9 1.5290(15) . ?
C3 C4 1.5399(13) . ?
C3 H3 1.123(12) . y
C3' C2' 1.5481(13) . ?
C3' C4' 1.5421(13) . ?
C3' C9' 1.5327(15) . ?
C3' H3' 1.122(12) . y
C2' C7' 1.5290(14) . ?
C2' C14' 1.5409(14) . ?
C10 C11 1.5420(13) . ?
C10 H10c 1.094(13) . y
C10 H10d 1.117(13) . y
C11' C12' 1.5322(15) . ?
C11' H11a 1.103(11) . y
C11' H11b 1.110(12) . y
C12' C18' 1.5472(13) . ?
C12' H12' 1.110(12) . y
C11 C12 1.5345(16) . ?
C11 H11c 1.117(13) . y
C11 H11d 1.106(12) . y
C5' C6' 1.5333(15) . ?
C5' C4' 1.5571(16) . ?
C5' H5'a 1.077(11) . y
C5' H5'b 1.133(13) . y
C8' C9' 1.5495(14) . ?
C8' H8' 1.096(11) . y
C18' C19' 1.5294(16) . ?
C18' C20' 1.5309(16) . ?
C18' H18' 1.089(13) . y
C13 C12 1.5381(15) . ?
C13 H13c 1.074(13) . y
C13 H13d 1.103(14) . y
C7 C6 1.5426(14) . ?
C7 H7a 1.140(13) . y
C7 H7b 1.081(12) . y
C9 C8 1.5450(14) . ?
C9 H9a 1.116(12) . y
C9 H9b 1.108(12) . y
C7' C6' 1.5371(14) . ?
C7' H7'a 1.134(12) . y
C7' H7'b 1.108(12) . y
C6 H6a 1.108(14) . y
C6 H6b 1.099(14) . y
C14' H14a 1.082(12) . y
C14' H14b 1.067(12) . y
C14' H14c 1.076(14) . y
C18 C12 1.5500(13) . ?
C18 C19 1.5280(16) . ?
C18 C20 1.5236(16) . ?
C18 H18 1.098(14) . y
C16 C4 1.5337(14) . ?
C12 H12 1.117(11) . y
C6' H6'a 1.107(13) . y
C6' H6'b 1.142(14) . y
C15' C4' 1.5397(15) . ?
C15' H15a 1.059(16) . y
C15' H15b 1.111(15) . y
C15' H15c 1.071(13) . y
C9' H9'a 1.101(12) . y
C9' H9'b 1.106(13) . y
C19 H19d 1.093(12) . y
C19 H19e 1.072(14) . y
C19 H19f 1.084(17) . y
C8 H8 1.109(11) . y
C4 C15 1.5359(16) . ?
C19' H19a 1.092(15) . y
C19' H19b 1.078(12) . y
C19' H19c 1.098(14) . y
C17' H17a 1.056(11) . y
C17' H17b 1.069(15) . y
C17' H17c 1.099(17) . y
C20 H20d 1.041(16) . y
C20 H20e 1.103(12) . y
C20 H20f 1.083(14) . y
C20' H20a 1.064(12) . y
C20' H20b 1.080(14) . y
C20' H20c 1.042(16) . y
C14 H14d 1.087(12) . y
C14 H14e 1.064(14) . y
C14 H14f 1.083(12) . y
C15 H15d 1.029(14) . y
C15 H15e 1.098(13) . y
C15 H15f 1.095(15) . y
C17 H17d 1.023(18) . y
C17 H17e 1.058(13) . y
C17 H17f 1.119(16) . y

loop_
_geom_hbond_atom_site_label_D
_geom_hbond_atom_site_label_H
_geom_hbond_atom_site_label_A
_geom_hbond_distance_DH
_geom_hbond_distance_HA
_geom_hbond_distance_DA
_geom_hbond_angle_DHA
_geom_hbond_site_symmetry_A
O1' H1' O2' 0.965(15) 1.852(16) 2.8082(11) 170.5(14) 1_565
O1 H1 O2 0.913(15) 1.945(16) 2.8501(12) 171.0(13) 1_545

loop_
_geom_torsion_atom_site_label_1
_geom_torsion_atom_site_label_2
_geom_torsion_atom_site_label_3
_geom_torsion_atom_site_label_4
_geom_torsion
_geom_torsion_site_symmetry_1
_geom_torsion_site_symmetry_2
_geom_torsion_site_symmetry_3
_geom_torsion_site_symmetry_4
_geom_torsion_publ_flag
O1' C1' C10' C11' -59.78(9) . . . . ?
O1' C1' C2' C3' 70.51(8) . . . . ?
O1' C1' C2' C7' -45.76(9) . . . . ?
O1' C1' C2' C14' -169.87(8) . . . . ?
O1' C1' C8' C21' 134.22(7) . . . . ?
O1' C1' C8' C9' -98.35(8) . . . . ?
O1 C1 C2 C3 71.01(9) . . . . ?
O1 C1 C2 C7 -44.42(9) . . . . ?
O1 C1 C2 C14 -168.47(8) . . . . ?
O1 C1 C10 C11 -59.72(9) . . . . ?
O1 C1 C8 C21 134.64(7) . . . . ?
O1 C1 C8 C9 -98.45(8) . . . . ?
O2' C21' C13' C12' -95.82(11) . . . . ?
O2' C21' C8' C1' 100.05(11) . . . . ?
O2' C21' C8' C9' -22.92(12) . . . . ?
O3' C16' C4' C3' -174.68(9) . . . . ?
O3' C16' C4' C5' -59.24(10) . . . . ?
O3' C16' C4' C15' 60.05(10) . . . . ?
O4 C16 O3 C17 -1.04(14) . . . . ?
O4 C16 C4 C5 106.43(12) . . . . ?
O4 C16 C4 C3 -8.11(13) . . . . ?
O4 C16 C4 C15 -133.94(13) . . . . ?
O2 C21 C13 C12 -96.39(11) . . . . ?
O2 C21 C8 C1 99.57(10) . . . . ?
O2 C21 C8 C9 -23.42(11) . . . . ?
O4' C16' C4' C3' 4.00(13) . . . . ?
O4' C16' C4' C5' 119.43(12) . . . . ?
O4' C16' C4' C15' -121.27(13) . . . . ?
O3 C16 C4 C5 -71.78(10) . . . . ?
O3 C16 C4 C3 173.68(10) . . . . ?
O3 C16 C4 C15 47.85(10) . . . . ?
C1 C2 C3 C9 50.24(8) . . . . ?
C1 C2 C3 C4 -175.10(7) . . . . ?
C1 C2 C7 C6 165.51(9) . . . . ?
C1 C10 C11 C12 -91.76(10) . . . . ?
C1 C8 C21 C13 -80.29(9) . . . . ?
C1 C8 C9 C3 14.14(8) . . . . ?
C16' C4' C3' C2' 162.11(8) . . . . ?
C16' C4' C3' C9' -70.71(10) . . . . ?
C16' C4' C5' C6' -162.42(8) . . . . ?
C1' C10' C11' C12' -91.28(10) . . . . ?
C1' C2' C3' C4' -174.25(7) . . . . ?
C1' C2' C3' C9' 50.64(8) . . . . ?
C1' C2' C7' C6' 165.96(9) . . . . ?
C1' C8' C21' C13' -79.77(9) . . . . ?
C1' C8' C9' C3' 14.12(8) . . . . ?
C21' C13' C12' C11' -58.74(10) . . . . ?
C21' C13' C12' C18' 173.39(10) . . . . ?
C21' C8' C9' C3' 140.67(9) . . . . ?
C10' C11' C12' C13' 68.92(9) . . . . ?
C10' C11' C12' C18' -165.19(8) . . . . ?
C2 C3 C9 C8 -40.45(8) . . . . ?
C2 C3 C4 C5 49.82(10) . . . . ?
C2 C3 C4 C16 162.55(10) . . . . ?
C2 C3 C4 C15 -75.68(11) . . . . ?
C2 C7 C6 C5 -58.87(10) . . . . ?
C13' C12' C18' C19' -173.42(10) . . . . ?
C13' C12' C18' C20' 61.78(10) . . . . ?
C21 C13 C12 C11 -58.20(11) . . . . ?
C21 C13 C12 C18 173.83(10) . . . . ?
C21 C8 C9 C3 140.84(9) . . . . ?
C5 C4 C3 C9 176.82(8) . . . . ?
C3' C2' C7' C6' 55.90(9) . . . . ?
C3' C4' C5' C6' -47.65(9) . . . . ?
C2' C7' C6' C5' -58.79(10) . . . . ?
C10 C11 C12 C13 68.85(9) . . . . ?
C10 C11 C12 C18 -165.73(8) . . . . ?
C11' C12' C18' C19' 59.40(10) . . . . ?
C11' C12' C18' C20' -65.39(10) . . . . ?
C11 C12 C18 C19 64.21(10) . . . . ?
C11 C12 C18 C20 -61.33(10) . . . . ?
C13 C12 C18 C19 -168.78(10) . . . . ?
C13 C12 C18 C20 65.68(10) . . . . ?

loop_
_exptl_oxdiff_crystal_face_indexfrac_h
_exptl_oxdiff_crystal_face_indexfrac_k
_exptl_oxdiff_crystal_face_indexfrac_l
_exptl_oxdiff_crystal_face_x
_exptl_oxdiff_crystal_face_y
_exptl_oxdiff_crystal_face_z
0.0004 0.0000 1.0003 -0.0051 -0.0533 -0.0127
-0.0004 -0.0000 -1.0003 0.0051 0.0533 0.0127
1.0018 -0.0003 0.9992 0.0694 -0.0822 -0.0234
1.0074 1.0009 -0.0057 0.0853 -0.0813 0.2047
12.5350 -0.0030 -0.5990 0.9354 -0.3303 -0.1263
-12.5350 0.0030 0.5990 -0.9354 0.3303 0.1263
12.0650 0.0048 -11.9092 0.9582 0.2852 0.0238
-9.1401 0.0590 -9.0054 -0.6333 0.7407 0.2240
7.9842 -2.9584 -11.3761 0.6214 0.5300 -0.5769
-1.1018 4.3456 5.0997 -0.0633 -0.4674 0.8818
-5.8936 0.3662 -13.6163 -0.3652 0.8764 0.3141
9.0428 -3.1329 -7.1517 0.6768 0.2836 -0.6793
-2.7567 -0.8143 18.6519 -0.3085 -0.8710 -0.3824
1.0216 -1.2211 17.0166 -0.0233 -0.8718 -0.4893
8.7433 0.4152 -17.0947 0.7418 0.6359 0.2131
6.8271 -3.5893 -8.3832 0.5136 0.4372 -0.7383
0.2734 0.6481 -18.1142 0.1194 0.9228 0.3662
6.5192 -3.8852 -1.3507 0.4518 0.0870 -0.8878
-12.5045 0.6188 9.5959 -0.9727 -0.1820 0.1443

loop_
_restr_rigu_atom_site_label_1
_restr_rigu_atom_site_label_2
_restr_rigu_target_weight_param
_restr_rigu_u13_diff
_restr_rigu_u23_diff
_restr_rigu_u33_diff
O1' C1' 0.002000 -0.000196 0.000262 -0.000409
O1' C10' 0.004000 -0.003402 0.002755 -0.000962
O1' C2' 0.004000 0.000787 -0.002431 0.000836
O1' C8' 0.004000 0.004597 0.001086 -0.000518
O1' H1' 0.002000 0.001093 0.000173 -0.000211
O1 C1 0.002000 -0.000165 -0.000355 0.000196
O1 C2 0.004000 0.001831 0.002128 0.001010
O1 C10 0.004000 0.001644 -0.003840 -0.000081
O1 C8 0.004000 -0.004282 -0.001973 0.001597
O1 H1 0.002000 -0.000008 -0.000100 -0.000742
O2' C21' 0.002000 0.002281 -0.002983 0.000067
O2' C13' 0.004000 0.005459 -0.009341 0.001197
O2' C8' 0.004000 0.004185 -0.000759 -0.000424
O3' O4' 0.004000 0.002797 0.000321 -0.000529
O3' C16' 0.002000 -0.000914 -0.000356 -0.000024
O3' C4' 0.004000 -0.001410 -0.001434 0.000967
O3' C17' 0.002000 -0.000418 0.002290 -0.000450
O3' H17a 0.004000 -0.007693 0.011361 -0.018217
O3' H17b 0.004000 0.006640 -0.002079 -0.010771
O3' H17c 0.004000 -0.012368 -0.003548 -0.014193
O4 O3 0.004000 -0.001260 0.006853 0.000906
O4 C16 0.002000 -0.000694 0.002303 -0.000759
O4 C4 0.004000 0.001921 0.003014 0.000731
O2 C21 0.002000 -0.004409 0.001929 -0.000487
O2 C13 0.004000 -0.007990 0.007574 0.001565
O2 C8 0.004000 -0.006144 0.000047 0.001453
O4' C16' 0.002000 0.000539 0.000446 -0.000562
O4' C4' 0.004000 0.000855 0.001206 0.001090
O3 C16 0.002000 0.002369 -0.001969 -0.000300
O3 C4 0.004000 0.005225 0.001458 0.001258
O3 C17 0.002000 0.002730 -0.003734 -0.000521
O3 H17d 0.004000 0.003623 0.002045 -0.007086
O3 H17e 0.004000 0.002928 -0.010196 -0.016486
O3 H17f 0.004000 -0.008794 0.005725 -0.017268
C1 C2 0.002000 0.000624 -0.000196 -0.000655
C1 C21 0.004000 -0.001616 0.000460 0.000975
C1 C3 0.004000 -0.000089 -0.000406 -0.000461
C1 C10 0.002000 0.000164 0.000332 -0.000803
C1 C11 0.004000 -0.000381 -0.000451 -0.001713
C1 C7 0.004000 0.001501 0.000835 -0.002378
C1 C9 0.004000 -0.000328 0.000558 -0.000846
C1 C8 0.002000 0.000826 -0.000478 0.000560
C1 C14 0.004000 -0.000001 -0.002489 -0.003149
C1 H10c 0.004000 0.008142 -0.003400 -0.011967
C1 H10d 0.004000 -0.005455 0.003584 -0.009760
C1 H8 0.004000 0.006488 -0.001084 -0.011539
C1 H1 0.004000 0.008905 0.002835 -0.012772
C16' C3' 0.004000 -0.000548 -0.000394 -0.000305
C16' C5' 0.004000 0.002350 -0.003587 -0.002447
C16' C15' 0.004000 0.005325 -0.001237 -0.001890
C16' C4' 0.002000 0.001410 -0.001105 -0.000093
C16' C17' 0.004000 -0.000413 -0.000914 -0.001996
C1' C21' 0.004000 0.001830 -0.000915 0.000228
C1' C10' 0.002000 -0.000852 0.000025 -0.001319
C1' C3' 0.004000 0.000354 0.000594 -0.000131
C1' C2' 0.002000 0.000199 0.000918 -0.000398
C1' C11' 0.004000 -0.000268 0.000350 -0.001597
C1' C8' 0.002000 0.000675 -0.000000 0.000730
C1' C7' 0.004000 -0.000671 0.000599 0.000110
C1' C14' 0.004000 -0.000025 0.001544 -0.001541
C1' C9' 0.004000 0.001179 -0.000788 0.001062
C1' H10a 0.004000 0.005283 -0.006948 -0.013719
C1' H1' 0.004000 -0.009220 -0.008046 -0.009281
C1' H8' 0.004000 -0.004807 0.003684 -0.009329
C1' H10b 0.004000 -0.008991 0.003986 -0.011358
C21' C13' 0.002000 0.002994 -0.002563 0.000811
C21' C12' 0.004000 0.003751 0.000023 -0.000318
C21' C8' 0.002000 0.001478 0.000626 -0.000218
C21' C9' 0.004000 0.001156 0.003002 0.000451
C21' H13a 0.004000 0.003661 -0.002033 -0.007209
C21' H13b 0.004000 0.005464 -0.006222 -0.009149
C21' H8' 0.004000 0.005961 -0.010497 -0.007469
C10' C2' 0.004000 -0.000101 0.002221 0.000968
C10' C11' 0.002000 -0.001022 -0.000771 0.000242
C10' C12' 0.004000 -0.000788 -0.001175 0.000228
C10' C8' 0.004000 0.001027 0.001372 0.001544
C10' H11a 0.004000 -0.004688 -0.003272 -0.004936
C10' H10a 0.002000 0.000952 0.000290 -0.001965
C10' H10b 0.002000 0.000161 -0.000704 -0.001715
C10' H11b 0.004000 0.000052 0.010006 -0.014930
C2 C3 0.002000 0.000112 -0.002319 -0.001136
C2 C10 0.004000 0.000425 0.001449 -0.000840
C2 C7 0.002000 0.001383 -0.001425 -0.001128
C2 C9 0.004000 -0.002328 0.003566 -0.001566
C2 C6 0.004000 0.000539 -0.001128 -0.001611
C2 C8 0.004000 -0.001236 0.002701 -0.000031
C2 C4 0.004000 0.001088 -0.000748 -0.000449
C2 C14 0.002000 -0.000035 0.000390 -0.001214
C2 H7a 0.004000 -0.000523 -0.001401 -0.008157
C2 H3 0.004000 0.008143 0.003274 -0.012829
C2 H14d 0.004000 0.006721 -0.000345 -0.012724
C2 H7b 0.004000 0.006123 0.004910 -0.009115
C2 H14e 0.004000 -0.004716 -0.003798 -0.013984
C2 H14f 0.004000 0.002012 0.015761 -0.019454
C13' C11' 0.004000 0.001322 -0.003715 0.000642
C13' C12' 0.002000 0.001930 -0.000868 0.000227
C13' C8' 0.004000 0.001679 0.000016 0.001242
C13' C18' 0.004000 0.003722 0.002220 -0.000670
C13' H12' 0.004000 0.009064 -0.008789 -0.003311
C13' H13a 0.002000 -0.000972 -0.000460 -0.002515
C13' H13b 0.002000 0.000113 0.000012 -0.001918
C21 C13 0.002000 -0.002428 0.001867 0.001319
C21 C9 0.004000 -0.001403 -0.002930 0.000022
C21 C12 0.004000 -0.003440 0.000848 -0.000485
C21 C8 0.002000 -0.001691 0.000883 0.000975
C21 H8 0.004000 -0.008325 0.004834 -0.001027
C21 H13c 0.004000 -0.004314 -0.003979 -0.008967
C21 H13d 0.004000 -0.002437 0.005321 -0.007701
C5 C3 0.004000 -0.000861 0.002301 0.001264
C5 C7 0.004000 0.003598 0.000561 0.000921
C5 C6 0.002000 0.001544 0.001188 -0.001112
C5 C16 0.004000 -0.000656 -0.005545 -0.000463
C5 C4 0.002000 -0.001065 0.002563 -0.000247
C5 C15 0.004000 0.007566 0.007719 -0.001531
C5 H5a 0.002000 0.000450 -0.000499 -0.001463
C5 H6a 0.004000 0.008305 -0.006461 -0.009142
C5 H6b 0.004000 -0.006261 0.006521 -0.011406
C5 H5b 0.002000 -0.000169 0.000164 -0.003353
C3 C7 0.004000 0.002567 0.000134 -0.000109
C3 C9 0.002000 -0.001219 -0.000087 -0.001226
C3 C16 0.004000 0.000261 0.000778 0.000930
C3 C8 0.004000 -0.002049 0.001101 -0.000126
C3 C4 0.002000 0.000096 -0.000240 -0.000413
C3 C14 0.004000 -0.002528 0.002852 -0.000570
C3 C15 0.004000 -0.000927 -0.001806 -0.003925
C3 H3 0.002000 -0.000194 0.000080 -0.000928
C3 H9a 0.004000 -0.000816 -0.008183 -0.009311
C3 H9b 0.004000 0.000352 0.002586 -0.008903
C3' C2' 0.002000 -0.000991 -0.000569 -0.000293
C3' C5' 0.004000 0.001179 0.002709 -0.000345
C3' C8' 0.004000 0.000721 -0.000849 0.000055
C3' C7' 0.004000 0.003132 0.000066 -0.001465
C3' C14' 0.004000 0.003013 -0.001748 -0.000372
C3' C15' 0.004000 0.000331 0.002796 -0.000966
C3' C4' 0.002000 0.000224 0.000790 -0.000081
C3' C9' 0.002000 0.001534 -0.001118 -0.000484
C3' H9'a 0.004000 0.005748 0.004188 -0.007287
C3' H3' 0.002000 -0.000322 -0.000906 -0.001224
C3' H9'b 0.004000 0.001675 -0.007752 -0.010525
C2' C8' 0.004000 0.000585 -0.001452 -0.000212
C2' C7' 0.002000 0.000993 0.003562 -0.001260
C2' C14' 0.002000 -0.002496 -0.000541 -0.000241
C2' C6' 0.004000 0.000538 0.003313 -0.001870
C2' C4' 0.004000 -0.002131 -0.000690 -0.000006
C2' C9' 0.004000 0.002670 -0.001817 -0.000696
C2' H7'a 0.004000 -0.004528 0.006506 -0.010217
C2' H14a 0.004000 -0.009378 0.002338 -0.011714
C2' H14b 0.004000 -0.001455 -0.005913 -0.009071
C2' H3' 0.004000 -0.010131 0.000592 -0.011801
C2' H7'b 0.004000 0.003119 -0.003794 -0.013122
C2' H14c 0.004000 0.001448 0.008503 -0.015980
C10 C11 0.002000 0.001878 0.000320 0.000150
C10 C12 0.004000 0.000692 0.000826 0.000151
C10 C8 0.004000 -0.001466 -0.001935 -0.000094
C10 H10c 0.002000 -0.000450 -0.000246 -0.001601
C10 H10d 0.002000 -0.000533 0.000260 -0.001253
C10 H11c 0.004000 0.002688 -0.006492 -0.009092
C10 H11d 0.004000 0.011527 -0.001721 -0.012189
C11' C12' 0.002000 -0.001567 -0.000173 -0.000167
C11' C18' 0.004000 -0.000902 -0.001225 0.001403
C11' H11a 0.002000 0.000185 0.001606 -0.001716
C11' H10a 0.004000 -0.000547 0.011604 -0.011256
C11' H12' 0.004000 -0.001993 -0.004640 -0.003548
C11' H10b 0.004000 -0.006826 -0.004450 -0.009339
C11' H11b 0.002000 0.000099 -0.000094 -0.002981
C12' C18' 0.002000 0.001076 -0.001545 0.000155
C12' C19' 0.004000 -0.000050 -0.000774 -0.001717
C12' C20' 0.004000 0.001197 -0.001604 -0.002334
C12' H11a 0.004000 -0.005453 -0.000608 -0.003364
C12' H12' 0.002000 0.000285 0.000493 -0.002052
C12' H13a 0.004000 -0.002737 0.000733 -0.015258
C12' H18' 0.004000 0.008779 -0.005797 -0.009138
C12' H13b 0.004000 -0.010558 0.004585 -0.011894
C12' H11b 0.004000 0.011816 -0.006825 -0.016333
C11 C13 0.004000 -0.002776 -0.002368 -0.000772
C11 C18 0.004000 0.000821 -0.000627 0.000568
C11 C12 0.002000 0.001899 0.000045 0.001884
C11 H12 0.004000 0.007434 0.001581 -0.002608
C11 H10c 0.004000 0.009163 0.004990 -0.007944
C11 H10d 0.004000 -0.001425 -0.007939 -0.006462
C11 H11c 0.002000 0.000014 0.000509 -0.000606
C11 H11d 0.002000 0.000782 -0.000471 -0.002106
C5' C7' 0.004000 -0.002215 -0.000835 0.000720
C5' C6' 0.002000 -0.001151 -0.001669 0.000033
C5' C15' 0.004000 -0.008043 -0.010707 -0.003338
C5' C4' 0.002000 0.001261 -0.003650 -0.000450
C5' H6'a 0.004000 0.001992 -0.003184 -0.005829
C5' H5'a 0.002000 -0.000461 -0.000253 -0.001967
C5' H5'b 0.002000 -0.001146 0.000813 -0.001895
C5' H6'b 0.004000 -0.003163 -0.013063 -0.012920
C8' C9' 0.002000 0.002033 -0.001289 -0.001074
C8' H9'a 0.004000 0.004307 -0.005641 -0.006631
C8' H8' 0.002000 0.000877 0.000399 -0.001279
C8' H9'b 0.004000 0.004230 0.008037 -0.012387
C18' C19' 0.002000 0.003751 0.003680 -0.000475
C18' C20' 0.002000 -0.000132 -0.003188 -0.000385
C18' H19a 0.004000 -0.000409 0.000101 -0.006317
C18' H12' 0.004000 -0.006541 0.012301 -0.010910
C18' H18' 0.002000 0.000346 -0.000353 -0.000516
C18' H20a 0.004000 -0.004252 -0.011641 -0.013683
C18' H19b 0.004000 0.009176 0.010442 -0.012757
C18' H20b 0.004000 0.002703 -0.003522 -0.010609
C18' H20c 0.004000 -0.004846 0.003860 -0.014029
C18' H19c 0.004000 0.007474 0.004854 -0.015263
C13 C18 0.004000 -0.003192 -0.000651 -0.001414
C13 C12 0.002000 -0.000424 0.002328 0.001634
C13 C8 0.004000 -0.000420 0.001466 0.000555
C13 H12 0.004000 -0.009336 0.009951 -0.001311
C13 H13c 0.002000 -0.000883 0.000182 -0.000199
C13 H13d 0.002000 -0.001071 0.000521 -0.001409
C7 C6 0.002000 0.002908 0.000145 -0.000165
C7 C14 0.004000 0.006350 0.004181 0.001316
C7 H7a 0.002000 0.000825 0.000505 -0.000892
C7 H6a 0.004000 0.004815 0.003552 -0.006509
C7 H7b 0.002000 0.000407 0.000811 -0.001520
C7 H6b 0.004000 0.002200 -0.006943 -0.009778
C9 C8 0.002000 -0.001445 -0.000851 -0.000376
C9 C4 0.004000 -0.002097 -0.003389 0.000042
C9 H8 0.004000 -0.007152 -0.004650 -0.001710
C9 H3 0.004000 -0.010761 0.005745 -0.004626
C9 H9a 0.002000 0.000358 -0.000098 -0.001146
C9 H9b 0.002000 -0.000964 0.000728 -0.000940
C7' C14' 0.004000 -0.006168 -0.006206 -0.000345
C7' C6' 0.002000 -0.001113 0.000709 -0.001514
C7' H6'a 0.004000 -0.000961 0.004727 -0.007795
C7' H7'a 0.002000 -0.000621 0.000359 -0.001895
C7' H7'b 0.002000 -0.001120 0.001049 -0.001759
C7' H6'b 0.004000 -0.005471 -0.002203 -0.010654
C6 C4 0.004000 0.004973 0.000194 0.001352
C6 H5a 0.004000 0.007400 0.005197 -0.008679
C6 H7a 0.004000 -0.001843 -0.010198 -0.006567
C6 H6a 0.002000 -0.000614 -0.000032 -0.000840
C6 H7b 0.004000 0.012272 0.002804 -0.006919
C6 H6b 0.002000 -0.000470 0.000747 -0.001662
C6 H5b 0.004000 0.011151 -0.008740 -0.012190
C14' H14a 0.002000 0.000455 -0.000365 -0.001885
C14' H14b 0.002000 0.000264 0.000338 -0.002281
C14' H14c 0.002000 -0.000621 -0.001214 -0.002369
C18 C12 0.002000 -0.001091 -0.000499 -0.000167
C18 C19 0.002000 -0.004164 -0.000144 0.000310
C18 C20 0.002000 -0.000396 0.002230 0.000722
C18 H12 0.004000 0.001859 -0.007663 -0.002166
C18 H18 0.002000 0.000371 -0.001083 -0.002407
C18 H19d 0.004000 -0.010221 -0.005682 -0.012355
C18 H20d 0.004000 0.007073 0.005324 -0.014324
C18 H19e 0.004000 -0.003585 0.004368 -0.013971
C18 H20e 0.004000 0.002560 0.011043 -0.015120
C18 H20f 0.004000 -0.006881 0.000675 -0.012594
C18 H19f 0.004000 -0.001485 -0.000337 -0.016532
C16 C4 0.002000 0.002008 0.002496 0.000171
C16 C15 0.004000 -0.002701 0.003683 -0.003134
C16 C17 0.004000 0.003431 0.001534 -0.002355
C12 C19 0.004000 -0.001806 0.000825 -0.001205
C12 C20 0.004000 -0.001105 -0.000617 -0.002437
C12 H12 0.002000 -0.000062 0.001562 -0.000673
C12 H18 0.004000 -0.006272 0.005268 -0.011814
C12 H11c 0.004000 -0.007824 0.004322 -0.013800
C12 H11d 0.004000 0.006217 0.012775 -0.013112
C12 H13c 0.004000 -0.003138 0.001014 -0.011091
C12 H13d 0.004000 0.005259 -0.006863 -0.009495
C6' C4' 0.004000 0.004426 0.000963 0.000855
C6' H6'a 0.002000 0.000684 -0.000086 -0.001306
C6' H7'a 0.004000 -0.007375 -0.004786 -0.005593
C6' H5'a 0.004000 -0.010452 0.008776 -0.011056
C6' H5'b 0.004000 -0.010047 -0.000419 -0.009546
C6' H7'b 0.004000 -0.002808 0.012448 -0.010911
C6' H6'b 0.002000 0.000443 -0.000365 -0.001214
C15' C4' 0.002000 -0.001085 0.002061 0.000713
C15' H15a 0.002000 0.000591 -0.002564 -0.002337
C15' H15b 0.002000 0.000792 0.001019 -0.003774
C15' H15c 0.002000 -0.000015 0.000173 -0.002948
C4' C9' 0.004000 0.002731 -0.003625 -0.000452
C4' H15a 0.004000 0.003466 0.002571 -0.016810
C4' H15b 0.004000 -0.008584 0.006580 -0.019059
C4' H5'a 0.004000 0.009246 0.004658 -0.008080
C4' H15c 0.004000 -0.002149 -0.010220 -0.013907
C4' H3' 0.004000 -0.000807 0.004261 -0.005464
C4' H5'b 0.004000 0.004119 -0.003698 -0.014171
C9' H9'a 0.002000 0.000819 0.000058 -0.000807
C9' H8' 0.004000 0.008753 0.008241 -0.005149
C9' H3' 0.004000 0.011225 -0.008508 -0.007992
C9' H9'b 0.002000 0.001636 -0.000114 -0.001453
C19 C20 0.004000 0.006054 0.009710 0.000908
C19 H18 0.004000 -0.003970 -0.016756 -0.002996
C19 H19d 0.002000 0.000049 -0.000297 -0.003462
C19 H19e 0.002000 0.000393 -0.000398 -0.002490
C19 H19f 0.002000 0.001242 0.000546 -0.002874
C8 H8 0.002000 0.000082 0.000020 -0.000932
C8 H9a 0.004000 0.000717 0.003954 -0.004149
C8 H9b 0.004000 -0.001894 -0.000568 -0.005556
C4 C15 0.002000 -0.000451 0.000368 -0.000129
C4 H5a 0.004000 -0.004429 -0.002671 -0.008682
C4 H3 0.004000 0.000938 -0.007215 -0.005431
C4 H15d 0.004000 0.000046 -0.006187 -0.012659
C4 H15e 0.004000 -0.000857 0.006204 -0.012454
C4 H15f 0.004000 -0.004342 0.001518 -0.011840
C4 H5b 0.004000 -0.009542 -0.004687 -0.011074
C19' C20' 0.004000 -0.006781 -0.011523 0.001572
C19' H19a 0.002000 -0.001243 0.000163 -0.002167
C19' H18' 0.004000 -0.008506 0.013732 -0.005396
C19' H19b 0.002000 0.000881 -0.000517 -0.003142
C19' H19c 0.002000 -0.001070 0.001056 -0.001791
C17' H17a 0.002000 0.000650 -0.000728 -0.004076
C17' H17b 0.002000 0.000634 -0.000602 -0.003244
C17' H17c 0.002000 -0.000058 0.000923 -0.003386
C20 H18 0.004000 -0.007753 -0.009269 -0.004595
C20 H20d 0.002000 -0.000209 0.000496 -0.002290
C20 H20e 0.002000 -0.000902 -0.000722 -0.003101
C20 H20f 0.002000 -0.000021 0.001235 -0.003221
C20' H18' 0.004000 0.008039 0.007392 -0.002438
C20' H20a 0.002000 0.000012 0.000436 -0.002979
C20' H20b 0.002000 0.000084 -0.001063 -0.001969
C20' H20c 0.002000 0.000675 -0.001451 -0.001824
C14 H14d 0.002000 0.000196 0.000045 -0.002710
C14 H14e 0.002000 -0.000557 0.001019 -0.003497
C14 H14f 0.002000 -0.000042 -0.000835 -0.003764
C15 H15d 0.002000 0.000076 0.000322 -0.003546
C15 H15e 0.002000 -0.000115 -0.000980 -0.003697
C15 H15f 0.002000 0.000307 0.001214 -0.002103
C17 H17d 0.002000 0.000170 -0.000040 -0.001700
C17 H17e 0.002000 0.000209 -0.000434 -0.002956
C17 H17f 0.002000 -0.001159 0.000372 -0.001523
H11a H11b 0.004000 -0.020911 -0.012703 -0.003619
H15a H15b 0.004000 0.002160 0.026897 -0.001560
H15a H15c 0.004000 0.024123 0.010182 -0.001629
H10a H10b 0.004000 -0.019556 0.009099 -0.002093
H10c H10d 0.004000 0.020758 0.005228 0.001309
H17d H17e 0.004000 0.007752 0.028889 -0.004599
H17d H17f 0.004000 -0.005825 -0.007143 0.000295
H19a H19b 0.004000 -0.006866 0.012040 -0.004068
H19a H19c 0.004000 -0.012027 -0.005571 -0.011484
H9'a H9'b 0.004000 0.019123 -0.001635 0.000603
H13a H13b 0.004000 0.018620 0.012077 -0.003724
H6'a H6'b 0.004000 -0.014263 0.011899 -0.004705
H5a H5b 0.004000 -0.003172 0.017674 -0.005896
H7'a H7'b 0.004000 -0.016646 -0.007005 0.001598
H15b H15c 0.004000 -0.013345 0.023167 0.003591
H7a H7b 0.004000 0.011555 -0.013428 0.004315
H6a H6b 0.004000 0.016606 0.009920 -0.001343
H11c H11d 0.004000 0.014290 -0.015045 -0.001498
H14a H14b 0.004000 -0.017595 0.008494 -0.000075
H14a H14c 0.004000 -0.020018 -0.007646 0.001773
H19d H19e 0.004000 0.006304 -0.024061 -0.002298
H19d H19f 0.004000 0.010377 0.013641 -0.001339
H14d H14e 0.004000 -0.006197 -0.023934 0.000519
H14d H14f 0.004000 0.017518 -0.009930 -0.006012
H20d H20e 0.004000 0.010991 -0.013422 0.000386
H20d H20f 0.004000 -0.014291 0.026715 -0.001852
H20a H20b 0.004000 0.020086 -0.005403 0.004521
H20a H20c 0.004000 -0.011356 -0.019088 0.000281
H19e H19f 0.004000 0.021937 -0.008830 0.002809
H5'a H5'b 0.004000 -0.000856 0.018871 0.001067
H14b H14c 0.004000 0.017561 -0.016867 -0.002723
H17a H17b 0.004000 0.024555 -0.005914 0.002454
H17a H17c 0.004000 -0.005386 0.030833 -0.004984
H15d H15e 0.004000 0.017212 -0.016784 0.004011
H15d H15f 0.004000 -0.008409 0.018189 0.000689
H9a H9b 0.004000 -0.018368 0.002565 0.003099
H19b H19c 0.004000 -0.008689 0.029006 0.009977
H20e H20f 0.004000 -0.023635 0.005331 -0.001897
H17e H17f 0.004000 -0.022639 0.001637 0.005360
H14e H14f 0.004000 -0.019254 -0.022682 -0.000232
H17b H17c 0.004000 0.008903 -0.024973 -0.002427
H13c H13d 0.004000 -0.016420 -0.010372 -0.004229
H15e H15f 0.004000 -0.015479 0.007067 0.005267
H20b H20c 0.004000 0.017678 0.004702 0.000120
